data_7032707
loop_
_publ_author_name
'Barroso, S\'onia'
'Coelho, Ana M.'
'G\'omez-Ruiz, Santiago'
'Calhorda, Maria Jos\'e'
'Zi\<zak, Zeljko'
'Kalu\/derovi\'c, Goran N'
'Martins, Ana M.'

_publ_section_title
;
 Synthesis, cytotoxic and hydrolytic studies of titanium complexes
 anchored by a tripodal diamine bis(phenolate) ligand.
;
_journal_issue 46
_journal_name_full 'Dalton transactions (Cambridge, England : 2003)'
_journal_page_first 17422
_journal_page_last 17433
_journal_paper_doi 10.1039/c4dt00975d
_journal_volume 43
_journal_year 2014
_chemical_formula_moiety 'C68 H110 N4 O7 Ti2, 4(C4 H8 O)'
_chemical_formula_sum 'C84 H142 N4 O11 Ti2'
_chemical_formula_weight 1479.82
_space_group_IT_number 14
_symmetry_cell_setting monoclinic
_symmetry_Int_Tables_number 14
_symmetry_space_group_name_Hall '-P 2ybc'
_symmetry_space_group_name_H-M 'P 1 21/c 1'
_atom_sites_solution_hydrogens geom
_atom_sites_solution_primary direct
_atom_sites_solution_secondary difmap
_audit_creation_method SHELXL-97
_cell_angle_alpha 90.00
_cell_angle_beta 95.620(9)
_cell_angle_gamma 90.00
_cell_formula_units_Z 2
_cell_length_a 13.080(2)
_cell_length_b 13.894(3)
_cell_length_c 23.193(4)
_cell_measurement_reflns_used 1353
_cell_measurement_temperature 150(2)
_cell_measurement_theta_max 18.47
_cell_measurement_theta_min 2.68
_cell_volume 4194.7(13)
_computing_cell_refinement 'Bruker SAINT'
_computing_data_collection 'Bruker APEX2'
_computing_data_reduction 'Bruker SAINT'
_computing_molecular_graphics 'Bruker SHELXTL'
_computing_publication_material 'Bruker SHELXTL'
_computing_structure_refinement 'SHELXL-97 (Sheldrick, 2008)'
_computing_structure_solution 'SHELXS-97 (Sheldrick, 2008)'
_diffrn_ambient_temperature 150(2)
_diffrn_measured_fraction_theta_full 0.992
_diffrn_measured_fraction_theta_max 0.992
_diffrn_measurement_device_type 'Bruker APEX-II CCD'
_diffrn_measurement_method '\f and \w scans'
_diffrn_radiation_monochromator graphite
_diffrn_radiation_probe x-ray
_diffrn_radiation_type MoK\a
_diffrn_radiation_wavelength 0.71073
_diffrn_reflns_av_R_equivalents 0.1430
_diffrn_reflns_av_sigmaI/netI 0.1760
_diffrn_reflns_limit_h_max 15
_diffrn_reflns_limit_h_min -15
_diffrn_reflns_limit_k_max 16
_diffrn_reflns_limit_k_min -16
_diffrn_reflns_limit_l_max 27
_diffrn_reflns_limit_l_min -27
_diffrn_reflns_number 31375
_diffrn_reflns_theta_full 25.14
_diffrn_reflns_theta_max 25.14
_diffrn_reflns_theta_min 3.03
_diffrn_source 'fine-focus sealed tube'
_exptl_absorpt_coefficient_mu 0.248
_exptl_absorpt_correction_T_max 0.9901
_exptl_absorpt_correction_T_min 0.9292
_exptl_absorpt_correction_type multi-scan
_exptl_absorpt_process_details 'SADABS,  G. M. Sheldrick, 1996'
_exptl_crystal_colour yellow
_exptl_crystal_density_diffrn 1.172
_exptl_crystal_density_method 'not measured'
_exptl_crystal_description plate
_exptl_crystal_F_000 1612
_exptl_crystal_size_max 0.30
_exptl_crystal_size_mid 0.20
_exptl_crystal_size_min 0.04
_refine_diff_density_max 0.483
_refine_diff_density_min -0.440
_refine_diff_density_rms 0.072
_refine_ls_extinction_method none
_refine_ls_goodness_of_fit_ref 0.926
_refine_ls_hydrogen_treatment constr
_refine_ls_matrix_type full
_refine_ls_number_parameters 468
_refine_ls_number_reflns 7447
_refine_ls_number_restraints 0
_refine_ls_restrained_S_all 0.926
_refine_ls_R_factor_all 0.1721
_refine_ls_R_factor_gt 0.0693
_refine_ls_shift/su_max 0.000
_refine_ls_shift/su_mean 0.000
_refine_ls_structure_factor_coef Fsqd
_refine_ls_weighting_details 'calc w=1/[\s^2^(Fo^2^)+(0.0609P)^2^+0.0000P] where P=(Fo^2^+2Fc^2^)/3'
_refine_ls_weighting_scheme calc
_refine_ls_wR_factor_gt 0.1282
_refine_ls_wR_factor_ref 0.1525
_reflns_number_gt 3737
_reflns_number_total 7447
_reflns_threshold_expression >2\s(I)
_cod_data_source_file c4dt00975d2.cif
_cod_data_source_block 5
_cod_depositor_comments 'Adding full bibliography for 7032705--7032707.cif.'
_cod_original_cell_volume 4194.7(12)
_cod_original_sg_symbol_H-M 'P 21/c'
_cod_database_code 7032707

loop_
_symmetry_equiv_pos_as_xyz
'x, y, z'
'-x, y+1/2, -z+1/2'
'-x, -y, -z'
'x, -y-1/2, z-1/2'

loop_
_atom_site_label
_atom_site_type_symbol
_atom_site_fract_x
_atom_site_fract_y
_atom_site_fract_z
_atom_site_U_iso_or_equiv
_atom_site_adp_type
_atom_site_occupancy
_atom_site_symmetry_multiplicity
_atom_site_calc_flag
_atom_site_refinement_flags
_atom_site_disorder_assembly
_atom_site_disorder_group
Ti1 Ti 0.04761(5) 0.42653(5) 0.44391(3) 0.0174(2) Uani 1 1 d . . .
O3 O 0.0000 0.5000 0.5000 0.0210(9) Uani 1 2 d S . .
O2 O 0.15459(17) 0.37237(19) 0.49439(11) 0.0227(7) Uani 1 1 d . A .
O1 O -0.06690(17) 0.44536(19) 0.38777(10) 0.0185(6) Uani 1 1 d . . .
N1 N -0.0452(2) 0.2981(2) 0.47195(12) 0.0163(8) Uani 1 1 d . A .
O4 O 0.13273(18) 0.5054(2) 0.40816(11) 0.0256(7) Uani 1 1 d . . .
H4 H 0.1087 0.5148 0.3746 0.038 Uiso 1 1 calc R . .
N2 N 0.0925(2) 0.2930(2) 0.38365(13) 0.0234(8) Uani 1 1 d . . .
C26 C 0.0943(3) 0.2493(3) 0.55202(16) 0.0164(9) Uani 1 1 d . A .
C61 C 0.2315(3) 0.0669(3) 0.65558(16) 0.0255(10) Uani 1 1 d . . .
C23 C 0.2913(3) 0.2075(3) 0.59576(16) 0.0220(10) Uani 1 1 d . . .
H23 H 0.3581 0.1934 0.6109 0.026 Uiso 1 1 calc R . .
C16 C -0.2058(3) 0.3473(3) 0.40819(16) 0.0187(9) Uani 1 1 d . . .
C31 C -0.1790(3) 0.5235(3) 0.28210(16) 0.0215(10) Uani 1 1 d . . .
C11 C -0.1617(3) 0.4125(3) 0.37260(16) 0.0181(9) Uani 1 1 d . . .
C1 C -0.0337(3) 0.2101(3) 0.43717(16) 0.0204(10) Uani 1 1 d . . .
H1A H -0.0859 0.2097 0.4044 0.024 Uiso 1 1 calc R . .
H1B H -0.0443 0.1539 0.4607 0.024 Uiso 1 1 calc R . .
C51 C 0.3706(3) 0.3489(3) 0.54880(16) 0.0234(10) Uani 1 1 d . . .
C22 C 0.2769(3) 0.2865(3) 0.55857(16) 0.0199(10) Uani 1 1 d . A .
C21 C 0.1762(3) 0.3046(3) 0.53469(16) 0.0198(10) Uani 1 1 d . . .
C15 C -0.3017(3) 0.3071(3) 0.39087(16) 0.0203(10) Uani 1 1 d . . .
H15 H -0.3287 0.2621 0.4148 0.024 Uiso 1 1 calc R . .
C41 C -0.4652(3) 0.2925(3) 0.32074(17) 0.0249(10) Uani 1 1 d . . .
C2 C 0.0713(3) 0.2045(3) 0.41542(17) 0.0242(10) Uani 1 1 d . . .
H2A H 0.1231 0.1962 0.4479 0.029 Uiso 1 1 calc R . .
H2B H 0.0743 0.1493 0.3900 0.029 Uiso 1 1 calc R . .
C13 C -0.3142(3) 0.4006(3) 0.30586(16) 0.0224(10) Uani 1 1 d . . .
H13 H -0.3517 0.4195 0.2716 0.027 Uiso 1 1 calc R . .
C12 C -0.2186(3) 0.4434(3) 0.31969(16) 0.0212(10) Uani 1 1 d . . .
C32 C -0.0804(3) 0.4940(3) 0.25703(17) 0.0296(11) Uani 1 1 d . . .
H32A H -0.0926 0.4369 0.2341 0.044 Uiso 1 1 calc R . .
H32B H -0.0279 0.4815 0.2880 0.044 Uiso 1 1 calc R . .
H32C H -0.0585 0.5450 0.2332 0.044 Uiso 1 1 calc R . .
C14 C -0.3579(3) 0.3317(3) 0.33940(16) 0.0207(10) Uani 1 1 d . . .
C17 C -0.1558(2) 0.3267(3) 0.46819(15) 0.0179(9) Uani 1 1 d . . .
H17A H -0.1617 0.3836 0.4918 0.021 Uiso 1 1 calc R . .
H17B H -0.1939 0.2756 0.4849 0.021 Uiso 1 1 calc R . .
C3 C 0.0372(3) 0.2911(3) 0.32570(17) 0.0347(11) Uani 1 1 d . . .
H3A H 0.0503 0.3496 0.3057 0.052 Uiso 1 1 calc R . .
H3B H -0.0351 0.2852 0.3289 0.052 Uiso 1 1 calc R . .
H3C H 0.0603 0.2372 0.3045 0.052 Uiso 1 1 calc R . .
C42 C -0.4721(3) 0.2564(3) 0.25845(18) 0.0384(13) Uani 1 1 d . . .
H42A H -0.4540 0.3075 0.2335 0.058 Uiso 1 1 calc R . .
H42B H -0.5410 0.2355 0.2468 0.058 Uiso 1 1 calc R . .
H42C H -0.4256 0.2035 0.2558 0.058 Uiso 1 1 calc R . .
C33 C -0.1571(3) 0.6153(3) 0.31819(18) 0.0358(12) Uani 1 1 d . . .
H33A H -0.1330 0.6649 0.2941 0.054 Uiso 1 1 calc R . .
H33B H -0.1055 0.6020 0.3496 0.054 Uiso 1 1 calc R . .
H33C H -0.2190 0.6362 0.3335 0.054 Uiso 1 1 calc R . .
C25 C 0.1140(3) 0.1730(3) 0.58928(16) 0.0207(10) Uani 1 1 d . . .
H25 H 0.0592 0.1364 0.5998 0.025 Uiso 1 1 calc R A .
O6 O 0.7637(3) 0.0990(3) 0.51722(18) 0.0699(12) Uani 1 1 d . . .
C44 C -0.4944(3) 0.2097(3) 0.35862(18) 0.0335(12) Uani 1 1 d . . .
H44A H -0.5624 0.1878 0.3455 0.050 Uiso 1 1 calc R . .
H44B H -0.4929 0.2312 0.3981 0.050 Uiso 1 1 calc R . .
H44C H -0.4465 0.1579 0.3563 0.050 Uiso 1 1 calc R . .
C4 C 0.2032(3) 0.2974(3) 0.3769(2) 0.0396(12) Uani 1 1 d . . .
H4A H 0.2180 0.3553 0.3567 0.059 Uiso 1 1 calc R . .
H4B H 0.2224 0.2426 0.3552 0.059 Uiso 1 1 calc R . .
H4C H 0.2415 0.2972 0.4144 0.059 Uiso 1 1 calc R . .
C24 C 0.2134(3) 0.1488(3) 0.61165(16) 0.0230(10) Uani 1 1 d . A .
O5 O 0.1777(3) 0.6035(3) 0.31071(15) 0.0717(12) Uani 1 1 d . . .
C34 C -0.2577(3) 0.5495(3) 0.23118(18) 0.0400(13) Uani 1 1 d . . .
H34A H -0.2729 0.4934 0.2077 0.060 Uiso 1 1 calc R . .
H34B H -0.2299 0.5988 0.2083 0.060 Uiso 1 1 calc R . .
H34C H -0.3194 0.5724 0.2457 0.060 Uiso 1 1 calc R . .
C27 C -0.0145(3) 0.2799(3) 0.53481(16) 0.0215(10) Uani 1 1 d . . .
H27A H -0.0596 0.2306 0.5477 0.026 Uiso 1 1 calc R A .
H27B H -0.0272 0.3383 0.5559 0.026 Uiso 1 1 calc R . .
C64 C 0.3447(3) 0.0414(3) 0.6682(2) 0.0453(13) Uani 1 1 d . . .
H64A H 0.3718 0.0222 0.6330 0.068 Uiso 1 1 calc R . .
H64B H 0.3520 -0.0105 0.6956 0.068 Uiso 1 1 calc R . .
H64C H 0.3817 0.0966 0.6841 0.068 Uiso 1 1 calc R . .
C43 C -0.5436(3) 0.3746(3) 0.32497(19) 0.0368(12) Uani 1 1 d . . .
H43A H -0.5264 0.4274 0.3010 0.055 Uiso 1 1 calc R . .
H43B H -0.5419 0.3957 0.3645 0.055 Uiso 1 1 calc R . .
H43C H -0.6112 0.3518 0.3120 0.055 Uiso 1 1 calc R . .
C63 C 0.1752(4) -0.0248(3) 0.6338(2) 0.0512(14) Uani 1 1 d . . .
H63A H 0.1997 -0.0446 0.5980 0.077 Uiso 1 1 calc R . .
H63B H 0.1028 -0.0123 0.6278 0.077 Uiso 1 1 calc R . .
H63C H 0.1879 -0.0750 0.6621 0.077 Uiso 1 1 calc R . .
C62 C 0.1913(4) 0.0984(3) 0.71231(18) 0.0458(13) Uani 1 1 d . . .
H62A H 0.2027 0.0480 0.7405 0.069 Uiso 1 1 calc R . .
H62B H 0.1190 0.1116 0.7057 0.069 Uiso 1 1 calc R . .
H62C H 0.2268 0.1555 0.7264 0.069 Uiso 1 1 calc R . .
C71 C 0.2812(4) 0.6112(4) 0.3343(3) 0.0727(19) Uani 1 1 d . . .
H71A H 0.3271 0.6131 0.3040 0.087 Uiso 1 1 calc R . .
H71B H 0.3003 0.5576 0.3599 0.087 Uiso 1 1 calc R . .
C72 C 0.2845(4) 0.7041(5) 0.3672(3) 0.0717(18) Uani 1 1 d . . .
H72A H 0.2673 0.6938 0.4065 0.086 Uiso 1 1 calc R . .
H72B H 0.3522 0.7330 0.3686 0.086 Uiso 1 1 calc R . .
C73 C 0.2070(5) 0.7659(4) 0.3347(3) 0.0780(19) Uani 1 1 d . . .
H73A H 0.1703 0.8044 0.3609 0.094 Uiso 1 1 calc R . .
H73B H 0.2389 0.8085 0.3086 0.094 Uiso 1 1 calc R . .
C83 C 0.7002(5) -0.0432(4) 0.5532(3) 0.0777(19) Uani 1 1 d . . .
H83A H 0.7115 -0.0788 0.5892 0.093 Uiso 1 1 calc R . .
H83B H 0.6777 -0.0875 0.5222 0.093 Uiso 1 1 calc R . .
C81 C 0.6562(4) 0.1066(4) 0.5138(3) 0.0694(18) Uani 1 1 d . . .
H81A H 0.6257 0.0906 0.4752 0.083 Uiso 1 1 calc R . .
H81B H 0.6358 0.1715 0.5231 0.083 Uiso 1 1 calc R . .
C82 C 0.6231(4) 0.0358(4) 0.5577(2) 0.0665(18) Uani 1 1 d . . .
H82A H 0.6281 0.0633 0.5963 0.080 Uiso 1 1 calc R . .
H82B H 0.5535 0.0133 0.5474 0.080 Uiso 1 1 calc R . .
C74 C 0.1375(6) 0.6969(6) 0.3023(4) 0.125(3) Uani 1 1 d . . .
H74A H 0.0698 0.7002 0.3159 0.150 Uiso 1 1 calc R . .
H74B H 0.1312 0.7127 0.2614 0.150 Uiso 1 1 calc R . .
C84 C 0.7945(5) 0.0085(4) 0.5405(3) 0.0763(19) Uani 1 1 d . . .
H84A H 0.8403 0.0166 0.5757 0.092 Uiso 1 1 calc R . .
H84B H 0.8304 -0.0276 0.5129 0.092 Uiso 1 1 calc R . .
C52A C 0.3468(4) 0.4451(5) 0.5171(4) 0.049(2) Uani 0.766(6) 1 d P A 1
H52A H 0.4097 0.4789 0.5132 0.073 Uiso 0.766(6) 1 calc PR A 1
H52B H 0.3036 0.4837 0.5391 0.073 Uiso 0.766(6) 1 calc PR A 1
H52C H 0.3121 0.4327 0.4794 0.073 Uiso 0.766(6) 1 calc PR A 1
C53A C 0.4433(4) 0.2914(5) 0.5145(3) 0.0429(19) Uani 0.766(6) 1 d P A 1
H53A H 0.5019 0.3302 0.5082 0.064 Uiso 0.766(6) 1 calc PR A 1
H53B H 0.4082 0.2731 0.4779 0.064 Uiso 0.766(6) 1 calc PR A 1
H53C H 0.4655 0.2347 0.5359 0.064 Uiso 0.766(6) 1 calc PR A 1
C54A C 0.4278(4) 0.3767(5) 0.6077(3) 0.0413(18) Uani 0.766(6) 1 d P A 1
H54A H 0.4862 0.4158 0.6015 0.062 Uiso 0.766(6) 1 calc PR A 1
H54B H 0.4504 0.3195 0.6284 0.062 Uiso 0.766(6) 1 calc PR A 1
H54C H 0.3824 0.4122 0.6299 0.062 Uiso 0.766(6) 1 calc PR A 1
C52B C 0.3425(16) 0.4519(17) 0.5590(12) 0.049(2) Uani 0.234(6) 1 d P A 2
H52D H 0.3997 0.4927 0.5530 0.073 Uiso 0.234(6) 1 calc PR A 2
H52E H 0.3251 0.4592 0.5980 0.073 Uiso 0.234(6) 1 calc PR A 2
H52F H 0.2846 0.4696 0.5324 0.073 Uiso 0.234(6) 1 calc PR A 2
C53B C 0.3972(15) 0.3377(17) 0.4854(9) 0.0429(19) Uani 0.234(6) 1 d P A 2
H53D H 0.4556 0.3770 0.4794 0.064 Uiso 0.234(6) 1 calc PR A 2
H53E H 0.3395 0.3576 0.4593 0.064 Uiso 0.234(6) 1 calc PR A 2
H53F H 0.4129 0.2715 0.4781 0.064 Uiso 0.234(6) 1 calc PR A 2
C54B C 0.4673(15) 0.3223(17) 0.5868(9) 0.0413(18) Uani 0.234(6) 1 d P A 2
H54D H 0.5225 0.3637 0.5781 0.062 Uiso 0.234(6) 1 calc PR A 2
H54E H 0.4851 0.2567 0.5797 0.062 Uiso 0.234(6) 1 calc PR A 2
H54F H 0.4556 0.3298 0.6268 0.062 Uiso 0.234(6) 1 calc PR A 2

loop_
_atom_site_aniso_label
_atom_site_aniso_U_11
_atom_site_aniso_U_22
_atom_site_aniso_U_33
_atom_site_aniso_U_23
_atom_site_aniso_U_13
_atom_site_aniso_U_12
Ti1 0.0201(4) 0.0136(4) 0.0182(4) -0.0002(4) -0.0001(3) -0.0028(3)
O3 0.032(2) 0.019(2) 0.013(2) -0.0015(18) 0.0039(16) -0.0043(18)
O2 0.0241(14) 0.0182(18) 0.0246(16) 0.0044(14) -0.0027(12) -0.0042(13)
O1 0.0188(14) 0.0165(18) 0.0197(14) 0.0002(12) -0.0001(11) -0.0030(12)
N1 0.0182(17) 0.013(2) 0.0175(18) -0.0018(15) -0.0015(13) 0.0001(15)
O4 0.0237(15) 0.0286(19) 0.0241(16) 0.0040(14) 0.0005(12) -0.0079(13)
N2 0.0272(19) 0.019(2) 0.025(2) -0.0021(17) 0.0066(15) -0.0014(16)
C26 0.022(2) 0.009(2) 0.018(2) -0.0015(18) -0.0001(16) -0.0032(18)
C61 0.037(2) 0.015(3) 0.023(2) -0.001(2) -0.0055(18) 0.000(2)
C23 0.022(2) 0.021(3) 0.022(2) -0.006(2) -0.0049(17) 0.001(2)
C16 0.023(2) 0.013(3) 0.020(2) -0.0006(19) -0.0008(17) 0.0002(19)
C31 0.028(2) 0.019(3) 0.018(2) 0.000(2) 0.0022(17) -0.0002(19)
C11 0.024(2) 0.010(3) 0.020(2) -0.0052(19) 0.0002(16) -0.0006(19)
C1 0.025(2) 0.015(3) 0.021(2) -0.004(2) -0.0002(17) -0.0013(19)
C51 0.020(2) 0.022(3) 0.028(2) -0.007(2) -0.0002(17) 0.003(2)
C22 0.018(2) 0.022(3) 0.020(2) 0.001(2) 0.0015(16) -0.0014(19)
C21 0.030(2) 0.012(3) 0.016(2) -0.0026(19) -0.0016(17) 0.0036(19)
C15 0.019(2) 0.020(3) 0.023(2) 0.0021(19) 0.0055(17) -0.0030(19)
C41 0.018(2) 0.026(3) 0.029(2) -0.005(2) -0.0037(17) -0.003(2)
C2 0.033(2) 0.013(3) 0.026(2) -0.005(2) -0.0004(18) 0.002(2)
C13 0.025(2) 0.021(3) 0.020(2) -0.001(2) -0.0035(17) 0.0057(19)
C12 0.025(2) 0.017(3) 0.021(2) -0.003(2) 0.0036(17) 0.004(2)
C32 0.043(3) 0.019(3) 0.027(2) 0.003(2) 0.008(2) -0.002(2)
C14 0.016(2) 0.023(3) 0.023(2) -0.002(2) 0.0020(17) 0.0030(19)
C17 0.017(2) 0.012(2) 0.024(2) 0.0007(19) 0.0003(16) -0.0027(17)
C3 0.054(3) 0.019(3) 0.031(3) -0.007(2) 0.005(2) 0.011(2)
C42 0.032(3) 0.049(4) 0.034(3) -0.013(2) 0.003(2) -0.010(2)
C33 0.059(3) 0.016(3) 0.033(3) 0.001(2) 0.008(2) 0.002(2)
C25 0.025(2) 0.016(3) 0.021(2) -0.003(2) 0.0018(17) -0.0048(19)
O6 0.067(3) 0.036(3) 0.111(3) 0.026(2) 0.029(2) 0.0094(19)
C44 0.031(2) 0.029(3) 0.040(3) -0.007(2) -0.001(2) -0.008(2)
C4 0.041(3) 0.031(3) 0.050(3) -0.003(3) 0.020(2) 0.004(2)
C24 0.035(2) 0.015(3) 0.017(2) -0.007(2) -0.0040(18) 0.000(2)
O5 0.097(3) 0.064(3) 0.052(2) 0.003(2) -0.003(2) -0.038(3)
C34 0.050(3) 0.033(3) 0.036(3) 0.018(2) -0.006(2) 0.000(2)
C27 0.023(2) 0.019(3) 0.022(2) 0.002(2) -0.0011(17) -0.0043(19)
C64 0.051(3) 0.027(3) 0.055(3) 0.012(3) -0.008(2) 0.008(2)
C43 0.021(2) 0.043(3) 0.044(3) -0.001(2) -0.005(2) 0.000(2)
C63 0.075(4) 0.022(3) 0.051(3) 0.008(3) -0.021(3) -0.009(3)
C62 0.069(3) 0.036(3) 0.032(3) 0.017(2) 0.002(2) 0.006(3)
C71 0.070(4) 0.055(5) 0.099(5) -0.009(4) 0.042(4) -0.012(3)
C72 0.065(4) 0.070(5) 0.078(5) -0.010(4) 0.000(3) -0.012(4)
C73 0.089(5) 0.052(5) 0.094(5) 0.005(4) 0.013(4) -0.003(4)
C83 0.122(5) 0.035(4) 0.079(5) 0.005(3) 0.025(4) -0.003(4)
C81 0.079(4) 0.052(4) 0.076(4) 0.016(3) 0.003(3) 0.004(3)
C82 0.056(3) 0.079(5) 0.065(4) 0.019(4) 0.006(3) -0.009(3)
C74 0.122(6) 0.087(7) 0.147(7) 0.051(6) -0.081(5) -0.016(5)
C84 0.089(5) 0.043(4) 0.100(5) 0.029(4) 0.024(4) 0.022(4)
C52A 0.023(3) 0.038(4) 0.084(6) 0.024(5) -0.002(4) -0.014(3)
C53A 0.031(4) 0.040(5) 0.059(5) -0.013(4) 0.017(3) -0.009(3)
C54A 0.037(4) 0.043(5) 0.043(4) -0.005(3) -0.003(3) -0.015(3)
C52B 0.023(3) 0.038(4) 0.084(6) 0.024(5) -0.002(4) -0.014(3)
C53B 0.031(4) 0.040(5) 0.059(5) -0.013(4) 0.017(3) -0.009(3)
C54B 0.037(4) 0.043(5) 0.043(4) -0.005(3) -0.003(3) -0.015(3)

loop_
_atom_type_symbol
_atom_type_description
_atom_type_scat_dispersion_real
_atom_type_scat_dispersion_imag
_atom_type_scat_source
C C 0.0033 0.0016 'International Tables Vol C Tables 4.2.6.8 and 6.1.1.4'
H H 0.0000 0.0000 'International Tables Vol C Tables 4.2.6.8 and 6.1.1.4'
N N 0.0061 0.0033 'International Tables Vol C Tables 4.2.6.8 and 6.1.1.4'
O O 0.0106 0.0060 'International Tables Vol C Tables 4.2.6.8 and 6.1.1.4'
Ti Ti 0.2776 0.4457 'International Tables Vol C Tables 4.2.6.8 and 6.1.1.4'

loop_
_geom_angle_atom_site_label_1
_geom_angle_atom_site_label_2
_geom_angle_atom_site_label_3
_geom_angle
_geom_angle_site_symmetry_1
O3 Ti1 O4 104.88(10) .
O3 Ti1 O2 93.74(8) .
O4 Ti1 O2 94.18(11) .
O3 Ti1 O1 96.37(8) .
O4 Ti1 O1 94.65(11) .
O2 Ti1 O1 164.40(12) .
O3 Ti1 N1 90.36(8) .
O4 Ti1 N1 164.74(12) .
O2 Ti1 N1 83.95(10) .
O1 Ti1 N1 84.14(10) .
O3 Ti1 N2 164.39(9) .
O4 Ti1 N2 90.26(12) .
O2 Ti1 N2 81.17(11) .
O1 Ti1 N2 85.96(11) .
N1 Ti1 N2 74.49(11) .
Ti1 O3 Ti1 180.00(3) 3_566
C21 O2 Ti1 143.7(2) .
C11 O1 Ti1 141.3(2) .
C1 N1 C17 109.7(3) .
C1 N1 C27 111.1(3) .
C17 N1 C27 105.5(3) .
C1 N1 Ti1 113.9(2) .
C17 N1 Ti1 108.3(2) .
C27 N1 Ti1 108.0(2) .
Ti1 O4 H4 109.5 .
C3 N2 C4 107.7(3) .
C3 N2 C2 110.1(3) .
C4 N2 C2 108.8(3) .
C3 N2 Ti1 114.7(2) .
C4 N2 Ti1 109.0(2) .
C2 N2 Ti1 106.4(2) .
C25 C26 C21 119.9(3) .
C25 C26 C27 120.0(3) .
C21 C26 C27 119.8(3) .
C64 C61 C62 108.1(3) .
C64 C61 C24 112.7(3) .
C62 C61 C24 108.4(3) .
C64 C61 C63 107.3(4) .
C62 C61 C63 109.1(4) .
C24 C61 C63 111.2(3) .
C24 C23 C22 124.7(3) .
C24 C23 H23 117.7 .
C22 C23 H23 117.7 .
C11 C16 C15 120.2(3) .
C11 C16 C17 120.4(3) .
C15 C16 C17 119.1(3) .
C32 C31 C34 107.4(3) .
C32 C31 C12 111.6(3) .
C34 C31 C12 111.7(3) .
C32 C31 C33 108.2(3) .
C34 C31 C33 107.5(3) .
C12 C31 C33 110.4(3) .
O1 C11 C16 119.7(3) .
O1 C11 C12 120.8(3) .
C16 C11 C12 119.5(3) .
N1 C1 C2 111.6(3) .
N1 C1 H1A 109.3 .
C2 C1 H1A 109.3 .
N1 C1 H1B 109.3 .
C2 C1 H1B 109.3 .
H1A C1 H1B 108.0 .
C52B C51 C54B 110.1(12) .
C52B C51 C53A 139.2(10) .
C54B C51 C53A 69.4(9) .
C52B C51 C22 107.7(8) .
C54B C51 C22 114.2(9) .
C53A C51 C22 109.2(4) .
C52B C51 C54A 74.1(9) .
C53A C51 C54A 108.7(4) .
C22 C51 C54A 109.6(4) .
C54B C51 C52A 127.3(9) .
C53A C51 C52A 108.3(5) .
C22 C51 C52A 115.6(3) .
C54A C51 C52A 105.2(4) .
C52B C51 C53B 109.0(13) .
C54B C51 C53B 106.0(11) .
C22 C51 C53B 109.8(8) .
C54A C51 C53B 137.0(8) .
C52A C51 C53B 71.9(9) .
C23 C22 C21 116.7(3) .
C23 C22 C51 118.2(3) .
C21 C22 C51 125.0(4) .
O2 C21 C22 121.9(3) .
O2 C21 C26 118.0(3) .
C22 C21 C26 120.1(4) .
C14 C15 C16 122.5(4) .
C14 C15 H15 118.8 .
C16 C15 H15 118.8 .
C44 C41 C42 107.7(4) .
C44 C41 C14 112.5(3) .
C42 C41 C14 110.7(3) .
C44 C41 C43 108.5(3) .
C42 C41 C43 109.0(3) .
C14 C41 C43 108.4(3) .
N2 C2 C1 110.2(3) .
N2 C2 H2A 109.6 .
C1 C2 H2A 109.6 .
N2 C2 H2B 109.6 .
C1 C2 H2B 109.6 .
H2A C2 H2B 108.1 .
C14 C13 C12 125.0(3) .
C14 C13 H13 117.5 .
C12 C13 H13 117.5 .
C13 C12 C11 116.6(4) .
C13 C12 C31 121.6(3) .
C11 C12 C31 121.7(3) .
C31 C32 H32A 109.5 .
C31 C32 H32B 109.5 .
H32A C32 H32B 109.5 .
C31 C32 H32C 109.5 .
H32A C32 H32C 109.5 .
H32B C32 H32C 109.5 .
C15 C14 C13 116.1(3) .
C15 C14 C41 123.6(4) .
C13 C14 C41 120.2(3) .
N1 C17 C16 115.8(3) .
N1 C17 H17A 108.3 .
C16 C17 H17A 108.3 .
N1 C17 H17B 108.3 .
C16 C17 H17B 108.3 .
H17A C17 H17B 107.4 .
N2 C3 H3A 109.5 .
N2 C3 H3B 109.5 .
H3A C3 H3B 109.5 .
N2 C3 H3C 109.5 .
H3A C3 H3C 109.5 .
H3B C3 H3C 109.5 .
C41 C42 H42A 109.5 .
C41 C42 H42B 109.5 .
H42A C42 H42B 109.5 .
C41 C42 H42C 109.5 .
H42A C42 H42C 109.5 .
H42B C42 H42C 109.5 .
C31 C33 H33A 109.5 .
C31 C33 H33B 109.5 .
H33A C33 H33B 109.5 .
C31 C33 H33C 109.5 .
H33A C33 H33C 109.5 .
H33B C33 H33C 109.5 .
C26 C25 C24 122.0(4) .
C26 C25 H25 119.0 .
C24 C25 H25 119.0 .
C81 O6 C84 109.6(4) .
C41 C44 H44A 109.5 .
C41 C44 H44B 109.5 .
H44A C44 H44B 109.5 .
C41 C44 H44C 109.5 .
H44A C44 H44C 109.5 .
H44B C44 H44C 109.5 .
N2 C4 H4A 109.5 .
N2 C4 H4B 109.5 .
H4A C4 H4B 109.5 .
N2 C4 H4C 109.5 .
H4A C4 H4C 109.5 .
H4B C4 H4C 109.5 .
C23 C24 C25 116.4(4) .
C23 C24 C61 123.0(3) .
C25 C24 C61 120.4(4) .
C74 O5 C71 108.4(4) .
C31 C34 H34A 109.5 .
C31 C34 H34B 109.5 .
H34A C34 H34B 109.5 .
C31 C34 H34C 109.5 .
H34A C34 H34C 109.5 .
H34B C34 H34C 109.5 .
N1 C27 C26 117.7(3) .
N1 C27 H27A 107.9 .
C26 C27 H27A 107.9 .
N1 C27 H27B 107.9 .
C26 C27 H27B 107.9 .
H27A C27 H27B 107.2 .
C61 C64 H64A 109.5 .
C61 C64 H64B 109.5 .
H64A C64 H64B 109.5 .
C61 C64 H64C 109.5 .
H64A C64 H64C 109.5 .
H64B C64 H64C 109.5 .
C41 C43 H43A 109.5 .
C41 C43 H43B 109.5 .
H43A C43 H43B 109.5 .
C41 C43 H43C 109.5 .
H43A C43 H43C 109.5 .
H43B C43 H43C 109.5 .
C61 C63 H63A 109.5 .
C61 C63 H63B 109.5 .
H63A C63 H63B 109.5 .
C61 C63 H63C 109.5 .
H63A C63 H63C 109.5 .
H63B C63 H63C 109.5 .
C61 C62 H62A 109.5 .
C61 C62 H62B 109.5 .
H62A C62 H62B 109.5 .
C61 C62 H62C 109.5 .
H62A C62 H62C 109.5 .
H62B C62 H62C 109.5 .
O5 C71 C72 103.9(4) .
O5 C71 H71A 111.0 .
C72 C71 H71A 111.0 .
O5 C71 H71B 111.0 .
C72 C71 H71B 111.0 .
H71A C71 H71B 109.0 .
C73 C72 C71 105.0(5) .
C73 C72 H72A 110.8 .
C71 C72 H72A 110.8 .
C73 C72 H72B 110.8 .
C71 C72 H72B 110.8 .
H72A C72 H72B 108.8 .
C74 C73 C72 103.8(5) .
C74 C73 H73A 111.0 .
C72 C73 H73A 111.0 .
C74 C73 H73B 111.0 .
C72 C73 H73B 111.0 .
H73A C73 H73B 109.0 .
C84 C83 C82 103.8(5) .
C84 C83 H83A 111.0 .
C82 C83 H83A 111.0 .
C84 C83 H83B 111.0 .
C82 C83 H83B 111.0 .
H83A C83 H83B 109.0 .
O6 C81 C82 105.4(4) .
O6 C81 H81A 110.7 .
C82 C81 H81A 110.7 .
O6 C81 H81B 110.7 .
C82 C81 H81B 110.7 .
H81A C81 H81B 108.8 .
C83 C82 C81 101.0(4) .
C83 C82 H82A 111.6 .
C81 C82 H82A 111.6 .
C83 C82 H82B 111.6 .
C81 C82 H82B 111.6 .
H82A C82 H82B 109.4 .
O5 C74 C73 109.0(5) .
O5 C74 H74A 109.9 .
C73 C74 H74A 109.9 .
O5 C74 H74B 109.9 .
C73 C74 H74B 109.9 .
H74A C74 H74B 108.3 .
O6 C84 C83 107.2(5) .
O6 C84 H84A 110.3 .
C83 C84 H84A 110.3 .
O6 C84 H84B 110.3 .
C83 C84 H84B 110.3 .
H84A C84 H84B 108.5 .
C51 C52A H52A 109.5 .
C51 C52A H52B 109.5 .
H52A C52A H52B 109.5 .
C51 C52A H52C 109.5 .
H52A C52A H52C 109.5 .
H52B C52A H52C 109.5 .
C51 C53A H53A 109.5 .
C51 C53A H53B 109.5 .
H53A C53A H53B 109.5 .
C51 C53A H53C 109.5 .
H53A C53A H53C 109.5 .
H53B C53A H53C 109.5 .
C51 C54A H54A 109.5 .
C51 C54A H54B 109.5 .
H54A C54A H54B 109.5 .
C51 C54A H54C 109.5 .
H54A C54A H54C 109.5 .
H54B C54A H54C 109.5 .
C51 C52B H52D 109.5 .
C51 C52B H52E 109.5 .
H52D C52B H52E 109.5 .
C51 C52B H52F 109.5 .
H52D C52B H52F 109.5 .
H52E C52B H52F 109.5 .
C51 C53B H53D 109.5 .
C51 C53B H53E 109.5 .
H53D C53B H53E 109.5 .
C51 C53B H53F 109.5 .
H53D C53B H53F 109.5 .
H53E C53B H53F 109.5 .
C51 C54B H54D 109.5 .
C51 C54B H54E 109.5 .
H54D C54B H54E 109.5 .
C51 C54B H54F 109.5 .
H54D C54B H54F 109.5 .
H54E C54B H54F 109.5 .

loop_
_geom_bond_atom_site_label_1
_geom_bond_atom_site_label_2
_geom_bond_distance
_geom_bond_site_symmetry_2
Ti1 O3 1.8112(7) .
Ti1 O4 1.819(3) .
Ti1 O2 1.890(2) .
Ti1 O1 1.904(2) .
Ti1 N1 2.288(3) .
Ti1 N2 2.429(3) .
O3 Ti1 1.8112(7) 3_566
O2 C21 1.338(4) .
O1 C11 1.336(4) .
N1 C1 1.480(5) .
N1 C17 1.494(4) .
N1 C27 1.495(4) .
O4 H4 0.8200 .
N2 C3 1.462(5) .
N2 C4 1.474(5) .
N2 C2 1.474(5) .
C26 C25 1.376(5) .
C26 C21 1.408(5) .
C26 C27 1.501(5) .
C61 C64 1.522(5) .
C61 C62 1.529(6) .
C61 C24 1.531(6) .
C61 C63 1.532(6) .
C23 C24 1.384(5) .
C23 C22 1.397(5) .
C23 H23 0.9300 .
C16 C11 1.388(5) .
C16 C15 1.396(5) .
C16 C17 1.506(5) .
C31 C32 1.522(5) .
C31 C34 1.532(5) .
C31 C12 1.535(5) .
C31 C33 1.536(5) .
C11 C12 1.437(5) .
C1 C2 1.511(5) .
C1 H1A 0.9700 .
C1 H1B 0.9700 .
C51 C52B 1.50(3) .
C51 C54B 1.515(19) .
C51 C53A 1.523(7) .
C51 C22 1.536(5) .
C51 C54A 1.541(6) .
C51 C52A 1.543(7) .
C51 C53B 1.55(2) .
C22 C21 1.402(5) .
C15 C14 1.382(5) .
C15 H15 0.9300 .
C41 C44 1.519(6) .
C41 C42 1.523(5) .
C41 C14 1.528(5) .
C41 C43 1.543(5) .
C2 H2A 0.9700 .
C2 H2B 0.9700 .
C13 C14 1.391(5) .
C13 C12 1.393(5) .
C13 H13 0.9300 .
C32 H32A 0.9600 .
C32 H32B 0.9600 .
C32 H32C 0.9600 .
C17 H17A 0.9700 .
C17 H17B 0.9700 .
C3 H3A 0.9600 .
C3 H3B 0.9600 .
C3 H3C 0.9600 .
C42 H42A 0.9600 .
C42 H42B 0.9600 .
C42 H42C 0.9600 .
C33 H33A 0.9600 .
C33 H33B 0.9600 .
C33 H33C 0.9600 .
C25 C24 1.393(5) .
C25 H25 0.9300 .
O6 C81 1.406(6) .
O6 C84 1.412(6) .
C44 H44A 0.9600 .
C44 H44B 0.9600 .
C44 H44C 0.9600 .
C4 H4A 0.9600 .
C4 H4B 0.9600 .
C4 H4C 0.9600 .
O5 C74 1.406(7) .
O5 C71 1.414(6) .
C34 H34A 0.9600 .
C34 H34B 0.9600 .
C34 H34C 0.9600 .
C27 H27A 0.9700 .
C27 H27B 0.9700 .
C64 H64A 0.9600 .
C64 H64B 0.9600 .
C64 H64C 0.9600 .
C43 H43A 0.9600 .
C43 H43B 0.9600 .
C43 H43C 0.9600 .
C63 H63A 0.9600 .
C63 H63B 0.9600 .
C63 H63C 0.9600 .
C62 H62A 0.9600 .
C62 H62B 0.9600 .
C62 H62C 0.9600 .
C71 C72 1.497(7) .
C71 H71A 0.9700 .
C71 H71B 0.9700 .
C72 C73 1.477(7) .
C72 H72A 0.9700 .
C72 H72B 0.9700 .
C73 C74 1.476(8) .
C73 H73A 0.9700 .
C73 H73B 0.9700 .
C83 C84 1.481(7) .
C83 C82 1.502(7) .
C83 H83A 0.9700 .
C83 H83B 0.9700 .
C81 C82 1.509(7) .
C81 H81A 0.9700 .
C81 H81B 0.9700 .
C82 H82A 0.9700 .
C82 H82B 0.9700 .
C74 H74A 0.9700 .
C74 H74B 0.9700 .
C84 H84A 0.9700 .
C84 H84B 0.9700 .
C52A H52A 0.9600 .
C52A H52B 0.9600 .
C52A H52C 0.9600 .
C53A H53A 0.9600 .
C53A H53B 0.9600 .
C53A H53C 0.9600 .
C54A H54A 0.9600 .
C54A H54B 0.9600 .
C54A H54C 0.9600 .
C52B H52D 0.9600 .
C52B H52E 0.9600 .
C52B H52F 0.9600 .
C53B H53D 0.9600 .
C53B H53E 0.9600 .
C53B H53F 0.9600 .
C54B H54D 0.9600 .
C54B H54E 0.9600 .
C54B H54F 0.9600 .

loop_
_geom_torsion_atom_site_label_1
_geom_torsion_atom_site_label_2
_geom_torsion_atom_site_label_3
_geom_torsion_atom_site_label_4
_geom_torsion
O3 Ti1 O2 C21 80.9(4)
O4 Ti1 O2 C21 -173.9(4)
O1 Ti1 O2 C21 -49.5(7)
N1 Ti1 O2 C21 -9.1(4)
N2 Ti1 O2 C21 -84.3(4)
O3 Ti1 O1 C11 -82.6(4)
O4 Ti1 O1 C11 171.9(4)
O2 Ti1 O1 C11 47.5(6)
N1 Ti1 O1 C11 7.1(4)
N2 Ti1 O1 C11 81.9(4)
O3 Ti1 N1 C1 179.9(2)
O4 Ti1 N1 C1 -2.7(5)
O2 Ti1 N1 C1 -86.4(2)
O1 Ti1 N1 C1 83.5(2)
N2 Ti1 N1 C1 -3.9(2)
O3 Ti1 N1 C17 57.6(2)
O4 Ti1 N1 C17 -125.0(4)
O2 Ti1 N1 C17 151.3(2)
O1 Ti1 N1 C17 -38.8(2)
N2 Ti1 N1 C17 -126.2(2)
O3 Ti1 N1 C27 -56.2(2)
O4 Ti1 N1 C27 121.2(4)
O2 Ti1 N1 C27 37.5(2)
O1 Ti1 N1 C27 -152.6(2)
N2 Ti1 N1 C27 120.0(2)
O3 Ti1 N2 C3 112.8(3)
O4 Ti1 N2 C3 -81.1(3)
O2 Ti1 N2 C3 -175.3(3)
O1 Ti1 N2 C3 13.6(3)
N1 Ti1 N2 C3 98.6(3)
O3 Ti1 N2 C4 -126.3(3)
O4 Ti1 N2 C4 39.8(3)
O2 Ti1 N2 C4 -54.4(3)
O1 Ti1 N2 C4 134.4(3)
N1 Ti1 N2 C4 -140.6(3)
O3 Ti1 N2 C2 -9.2(4)
O4 Ti1 N2 C2 156.9(2)
O2 Ti1 N2 C2 62.7(2)
O1 Ti1 N2 C2 -108.4(2)
N1 Ti1 N2 C2 -23.4(2)
Ti1 O1 C11 C16 7.3(6)
Ti1 O1 C11 C12 -172.4(3)
C15 C16 C11 O1 -175.3(3)
C17 C16 C11 O1 10.6(6)
C15 C16 C11 C12 4.4(6)
C17 C16 C11 C12 -169.7(3)
C17 N1 C1 C2 152.5(3)
C27 N1 C1 C2 -91.2(4)
Ti1 N1 C1 C2 31.0(4)
C24 C23 C22 C21 -2.1(6)
C24 C23 C22 C51 175.5(4)
C52B C51 C22 C23 -129.0(11)
C54B C51 C22 C23 -6.4(11)
C53A C51 C22 C23 69.0(5)
C54A C51 C22 C23 -50.0(5)
C52A C51 C22 C23 -168.7(5)
C53B C51 C22 C23 112.5(10)
C52B C51 C22 C21 48.4(11)
C54B C51 C22 C21 171.0(11)
C53A C51 C22 C21 -113.6(5)
C54A C51 C22 C21 127.4(5)
C52A C51 C22 C21 8.7(6)
C53B C51 C22 C21 -70.1(11)
Ti1 O2 C21 C22 174.9(3)
Ti1 O2 C21 C26 -3.7(6)
C23 C22 C21 O2 -173.5(3)
C51 C22 C21 O2 9.0(6)
C23 C22 C21 C26 5.0(6)
C51 C22 C21 C26 -172.4(4)
C25 C26 C21 O2 174.0(3)
C27 C26 C21 O2 -12.4(5)
C25 C26 C21 C22 -4.7(6)
C27 C26 C21 C22 169.0(3)
C11 C16 C15 C14 -2.0(6)
C17 C16 C15 C14 172.1(4)
C3 N2 C2 C1 -77.3(4)
C4 N2 C2 C1 164.8(3)
Ti1 N2 C2 C1 47.6(3)
N1 C1 C2 N2 -54.2(4)
C14 C13 C12 C11 0.5(6)
C14 C13 C12 C31 -176.1(4)
O1 C11 C12 C13 176.1(3)
C16 C11 C12 C13 -3.6(5)
O1 C11 C12 C31 -7.3(6)
C16 C11 C12 C31 173.0(4)
C32 C31 C12 C13 -118.6(4)
C34 C31 C12 C13 1.6(5)
C33 C31 C12 C13 121.1(4)
C32 C31 C12 C11 65.0(5)
C34 C31 C12 C11 -174.8(4)
C33 C31 C12 C11 -55.3(5)
C16 C15 C14 C13 -1.0(6)
C16 C15 C14 C41 -176.9(4)
C12 C13 C14 C15 1.8(6)
C12 C13 C14 C41 177.8(4)
C44 C41 C14 C15 -11.2(5)
C42 C41 C14 C15 -131.8(4)
C43 C41 C14 C15 108.7(4)
C44 C41 C14 C13 173.0(4)
C42 C41 C14 C13 52.5(5)
C43 C41 C14 C13 -67.0(5)
C1 N1 C17 C16 -59.2(4)
C27 N1 C17 C16 -178.9(3)
Ti1 N1 C17 C16 65.6(3)
C11 C16 C17 N1 -52.9(5)
C15 C16 C17 N1 133.0(4)
C21 C26 C25 C24 1.1(6)
C27 C26 C25 C24 -172.6(4)
C22 C23 C24 C25 -1.4(6)
C22 C23 C24 C61 -176.0(4)
C26 C25 C24 C23 1.9(6)
C26 C25 C24 C61 176.6(4)
C64 C61 C24 C23 -14.1(5)
C62 C61 C24 C23 105.6(4)
C63 C61 C24 C23 -134.6(4)
C64 C61 C24 C25 171.6(4)
C62 C61 C24 C25 -68.8(5)
C63 C61 C24 C25 51.0(5)
C1 N1 C27 C26 61.1(4)
C17 N1 C27 C26 179.9(3)
Ti1 N1 C27 C26 -64.5(4)
C25 C26 C27 N1 -133.3(4)
C21 C26 C27 N1 53.0(5)
C74 O5 C71 C72 28.6(7)
O5 C71 C72 C73 -31.6(6)
C71 C72 C73 C74 22.5(7)
C84 O6 C81 C82 22.8(6)
C84 C83 C82 C81 33.5(6)
O6 C81 C82 C83 -34.8(6)
C71 O5 C74 C73 -14.7(8)
C72 C73 C74 O5 -5.7(8)
C81 O6 C84 C83 -0.8(7)
C82 C83 C84 O6 -21.5(7)
